data_4516828
loop_
_publ_author_name
'Renter\'ia-G\'omez, Angel'
'Islas-J\'acome, Alejandro'
'Cruz-Jim\'enez, Alicia E'
'Manzano-Vel\'azquez, Jessica C'
'Rojas-Lima, Susana'
'Jim\'enez-Halla, J Oscar C'
'G\'amez-Monta\~no, Roc\'io'

_publ_section_title
;
 Synthesis of 2-Tetrazolylmethyl-isoindolin-1-ones via a One-Pot
 Ugi-Azide/(N-Acylation/<i>exo</i>-Diels-Alder)/Dehydration Process.
;
_journal_issue 5
_journal_name_full 'ACS omega'
_journal_page_first 943
_journal_page_last 951
_journal_paper_doi 10.1021/acsomega.6b00281
_journal_volume 1
_journal_year 2016
_chemical_formula_moiety 'C21 H27 N5 O3'
_chemical_formula_sum 'C21 H27 N5 O3'
_chemical_formula_weight 397.47
_chemical_melting_point 486
_chemical_name_systematic '2-(1-(1-cyclohexyl-1H-tetrazol-5-yl)-2,2-dimethylpropyl)-3-oxoisoindoline-4-carboxylic acid'
_space_group_crystal_system triclinic
_space_group_IT_number 2
_space_group_name_Hall '-P 1'
_space_group_name_H-M_alt 'P -1'
_atom_sites_solution_hydrogens geom
_atom_sites_solution_primary direct
_audit_creation_date 2016-09-09
_audit_creation_method
;
Olex2 1.2
(compiled 2016.09.09 svn.r3337 for OlexSys, GUI svn.r5227)
;
_cell_angle_alpha 102.960(4)
_cell_angle_beta 104.714(4)
_cell_angle_gamma 107.837(4)
_cell_formula_units_Z 2
_cell_length_a 9.2469(4)
_cell_length_b 10.8452(4)
_cell_length_c 11.8162(5)
_cell_measurement_reflns_used 7204
_cell_measurement_temperature 291
_cell_measurement_theta_max 77.2740
_cell_measurement_theta_min 4.0360
_cell_volume 1030.64(9)
_computing_cell_refinement 'CrysAlisPro 1.171.38.43 (Rigaku OD, 2015)'
_computing_data_collection 'CrysAlisPro 1.171.38.43 (Rigaku OD, 2015)'
_computing_data_reduction 'CrysAlisPro 1.171.38.43 (Rigaku OD, 2015)'
_computing_molecular_graphics 'Olex2 (Dolomanov et al., 2009)'
_computing_publication_material 'Olex2 (Dolomanov et al., 2009)'
_computing_structure_refinement 'ShelXL (Sheldrick, 2015)'
_computing_structure_solution 'ShelXS (Sheldrick, 2008)'
_diffrn_ambient_temperature 291
_diffrn_detector 'CCD plate'
_diffrn_detector_area_resol_mean 10.3659
_diffrn_detector_type Atlas
_diffrn_measured_fraction_theta_full 1.000
_diffrn_measured_fraction_theta_max 0.989
_diffrn_measurement_details
;
List of Runs (angles in degrees, time in seconds):

  # Type    Start    End  Width  t~exp~   \w     \q     \k     \f   Frames
--------------------------------------------------------------------------
  1  \w   -117.00 -18.00   1.00    1.11    --  -42.36 -38.00  30.00   99
  2  \w    -71.00  31.00   1.00    1.11    --  -42.36  57.00 -60.00  102
  3  \w    -50.00  32.00   1.00    1.11    --  -42.36  38.00-180.00   82
  4  \w    -50.00  32.00   1.00    1.11    --  -42.36  38.00-150.00   82
  5  \w     53.00 130.00   1.00    1.11    --   42.36-178.00  60.00   77
  6  \w     57.00 131.00   1.00    1.11    --   42.36 178.00-150.00   74
  7  \w     41.00  98.00   1.00    4.43    --  114.00 -45.00 -30.00   57
  8  \w     41.00 121.00   1.00    4.43    --  114.00-125.00 -90.00   80
  9  \w     41.00  98.00   1.00    4.43    --  114.00 -45.00 120.00   57
 10  \w     42.00 143.00   1.00    4.43    --  114.00 -61.00 -30.00  101
 11  \w     31.00 109.00   1.00    4.43    --  114.00 -94.00-180.00   78
 12  \w     86.00 178.00   1.00    4.43    --  114.00  30.00 -30.00   92
 13  \w     41.00  98.00   1.00    4.43    --  114.00 -45.00  60.00   57
 14  \w     31.00 109.00   1.00    4.43    --  114.00 -94.00 -60.00   78
 15  \w     31.00 109.00   1.00    4.43    --  114.00 -94.00  90.00   78
 16  \w     31.00 109.00   1.00    4.43    --  114.00 -94.00 150.00   78
 17  \w     61.00 178.00   1.00    4.43    --  114.00  15.00-150.00  117
 18  \w     38.00  91.00   1.00    4.43    --  114.00 -30.00-180.00   53
 19  \w     86.00 178.00   1.00    4.43    --  114.00  30.00  30.00   92
 20  \w     42.00 143.00   1.00    4.43    --  114.00 -61.00-150.00  101
 21  \w     41.00 121.00   1.00    4.43    --  114.00-125.00 -30.00   80
 22  \w     41.00 121.00   1.00    4.43    --  114.00-125.00  60.00   80
 23  \w     38.00  91.00   1.00    4.43    --  114.00 -30.00-150.00   53
 24  \w     86.00 178.00   1.00    4.43    --  114.00  30.00  90.00   92
 25  \w   -119.00 -10.00   1.00    1.11    --  -42.36 -77.00 -90.00  109
 26  \w   -119.00 -10.00   1.00    1.11    --  -42.36 -77.00 150.00  109
 27  \w   -115.00 -14.00   1.00    1.11    --  -42.36 -57.00-150.00  101
 28  \w   -115.00 -14.00   1.00    1.11    --  -42.36 -57.00 -60.00  101
 29  \w   -119.00 -10.00   1.00    1.11    --  -42.36 -77.00-180.00  109
 30  \w   -119.00 -10.00   1.00    1.11    --  -42.36 -77.00  60.00  109
 31  \w   -116.00 -55.00   1.00    1.11    --  -42.36-152.00 -82.00   61
 32  \w     85.00 178.00   1.00    4.43    --  114.00  61.00-180.00   93
 33  \w     85.00 178.00   1.00    4.43    --  114.00  61.00  30.00   93
 34  \w     85.00 178.00   1.00    4.43    --  114.00  61.00 -30.00   93
 35  \w     85.00 178.00   1.00    4.43    --  114.00  61.00 -90.00   93
 36  \w     85.00 178.00   1.00    4.43    --  114.00  61.00-150.00   93
 37  \w     88.00 178.00   1.00    4.43    --  114.00  45.00 120.00   90
 38  \w     85.00 178.00   1.00    4.43    --  114.00  61.00  90.00   93
 39  \w     86.00 178.00   1.00    4.43    --  114.00  30.00 -90.00   92
;
_diffrn_measurement_device 'four-circle diffractometer'
_diffrn_measurement_device_type 'Xcalibur, Atlas, Gemini'
_diffrn_measurement_method '\w scans'
_diffrn_orient_matrix_type 'CrysAlisPro convention (1999,Acta A55,543-557)'
_diffrn_orient_matrix_UB_11 0.1260754000
_diffrn_orient_matrix_UB_12 -0.0491417000
_diffrn_orient_matrix_UB_13 0.0671635000
_diffrn_orient_matrix_UB_21 0.0105872000
_diffrn_orient_matrix_UB_22 -0.0691205000
_diffrn_orient_matrix_UB_23 -0.1249493000
_diffrn_orient_matrix_UB_31 0.1372566000
_diffrn_orient_matrix_UB_32 0.1332689000
_diffrn_orient_matrix_UB_33 0.0154506000
_diffrn_radiation_monochromator graphite
_diffrn_radiation_probe x-ray
_diffrn_radiation_type CuK\a
_diffrn_radiation_wavelength 1.54184
_diffrn_reflns_av_R_equivalents 0.0319
_diffrn_reflns_av_unetI/netI 0.0208
_diffrn_reflns_Laue_measured_fraction_full 1.000
_diffrn_reflns_Laue_measured_fraction_max 0.989
_diffrn_reflns_limit_h_max 11
_diffrn_reflns_limit_h_min -11
_diffrn_reflns_limit_k_max 13
_diffrn_reflns_limit_k_min -13
_diffrn_reflns_limit_l_max 14
_diffrn_reflns_limit_l_min -14
_diffrn_reflns_number 21428
_diffrn_reflns_point_group_measured_fraction_full 1.000
_diffrn_reflns_point_group_measured_fraction_max 0.989
_diffrn_reflns_theta_full 67.684
_diffrn_reflns_theta_max 77.512
_diffrn_reflns_theta_min 4.095
_diffrn_source 'fine-focus sealed X-ray tube'
_diffrn_source_type 'Enhance (Cu) X-ray Source'
_exptl_absorpt_coefficient_mu 0.715
_exptl_absorpt_correction_T_max 1.00000
_exptl_absorpt_correction_T_min 0.62176
_exptl_absorpt_correction_type multi-scan
_exptl_absorpt_process_details
'CrysAlisPro 1.171.38.43 (Rigaku Oxford Diffraction, 2015) Empirical absorption correction using spherical harmonics, implemented in SCALE3 ABSPACK scaling algorithm.'
_exptl_crystal_colour 'clear light colourless'
_exptl_crystal_colour_lustre clear
_exptl_crystal_colour_modifier light
_exptl_crystal_colour_primary colourless
_exptl_crystal_density_diffrn 1.281
_exptl_crystal_description prism
_exptl_crystal_F_000 424
_exptl_crystal_recrystallization_method 'Crystal were obteined from Hexanos / CH2Cl2 / CDCl3 (80/10/10; v/v/v)'
_exptl_crystal_size_max 0.2
_exptl_crystal_size_mid 0.2
_exptl_crystal_size_min 0.1
_refine_diff_density_max 0.247
_refine_diff_density_min -0.194
_refine_diff_density_rms 0.040
_refine_ls_extinction_method none
_refine_ls_goodness_of_fit_ref 1.038
_refine_ls_hydrogen_treatment constr
_refine_ls_matrix_type full
_refine_ls_number_parameters 266
_refine_ls_number_reflns 4353
_refine_ls_number_restraints 0
_refine_ls_restrained_S_all 1.038
_refine_ls_R_factor_all 0.0513
_refine_ls_R_factor_gt 0.0416
_refine_ls_shift/su_max 0.000
_refine_ls_shift/su_mean 0.000
_refine_ls_structure_factor_coef Fsqd
_refine_ls_weighting_details 'w=1/[\s^2^(Fo^2^)+(0.0706P)^2^+0.1257P] where P=(Fo^2^+2Fc^2^)/3'
_refine_ls_weighting_scheme calc
_refine_ls_wR_factor_gt 0.1131
_refine_ls_wR_factor_ref 0.1231
_reflns_Friedel_coverage 0.000
_reflns_number_gt 3586
_reflns_number_total 4353
_reflns_threshold_expression 'I > 2\s(I)'
_cod_data_source_file ao6b00281_si_003.cif
_cod_data_source_block srl268_jcmv50
_cod_original_cell_volume 1030.65(8)
_cod_database_code 4516828
_chemical_oxdiff_formula 'C19 H26 N5 O1'
_chemical_oxdiff_usercomment ' '
_shelx_space_group_comment
;
The symmetry employed for this shelxl refinement is uniquely defined
by the following loop, which should always be used as a source of
symmetry information in preference to the above space-group names.
They are only intended as comments.
;
_reflns_odcompleteness_completeness 99.98
_reflns_odcompleteness_iscentric 1
_reflns_odcompleteness_theta 74.33
_olex2_refinement_description
;
1. Fixed Uiso
 At 1.2 times of:
  All C(H) groups, All C(H,H) groups
 At 1.5 times of:
  All C(H,H,H) groups, All O(H) groups
2.a Ternary CH refined with riding coordinates:
 C6(H6), C12(H12)
2.b Secondary CH2 refined with riding coordinates:
 C7(H7A,H7B), C8(H8A,H8B), C9(H9A,H9B), C10(H10A,H10B), C11(H11A,H11B),
 C14(H14A,H14B)
2.c Aromatic/amide H refined with riding coordinates:
 C18(H18), C19(H19), C20(H20)
2.d Idealised Me refined as rotating group:
 C23(H23A,H23B,H23C), C27(H27A,H27B,H27C), C28(H28A,H28B,H28C)
2.e Idealised tetrahedral OH refined as rotating group:
 O25(H25)
;
_shelx_shelxl_version_number 2014/7
_olex2_date_sample_data_collection 2015-05-25
_olex2_exptl_crystal_mounting_method 'Crystal were mounted on a glass fiber using paraton N'
_olex2_submission_original_sample_id 1m
_olex2_submission_special_instructions 'No special instructions were received'
_oxdiff_exptl_absorpt_empirical_details
;
Empirical correction (ABSPACK) includes:
- Absorption correction using spherical harmonics
- Frame scaling
;
_oxdiff_exptl_absorpt_empirical_full_max 1.689
_oxdiff_exptl_absorpt_empirical_full_min 0.884

loop_
_space_group_symop_operation_xyz
'x, y, z'
'-x, -y, -z'

loop_
_atom_site_label
_atom_site_type_symbol
_atom_site_fract_x
_atom_site_fract_y
_atom_site_fract_z
_atom_site_U_iso_or_equiv
_atom_site_adp_type
_atom_site_occupancy
_atom_site_site_symmetry_order
_atom_site_calc_flag
_atom_site_refinement_flags_posn
O24 O 0.51049(12) 0.49956(10) 0.12399(8) 0.0442(2) Uani 1 1 d .
O25 O 0.39677(16) 0.68266(13) 0.10590(10) 0.0575(3) Uani 1 1 d .
H25 H 0.4338 0.6242 0.1144 0.086 Uiso 1 1 calc GR
O29 O 0.38955(16) 0.86629(12) 0.22384(13) 0.0624(3) Uani 1 1 d .
N1 N 0.98196(14) 0.55337(12) 0.21690(10) 0.0408(3) Uani 1 1 d .
N2 N 1.14232(15) 0.58162(14) 0.25518(12) 0.0508(3) Uani 1 1 d .
N3 N 1.16306(16) 0.48876(15) 0.30207(13) 0.0536(3) Uani 1 1 d .
N4 N 1.01890(15) 0.39993(13) 0.29642(11) 0.0468(3) Uani 1 1 d .
N13 N 0.68007(13) 0.47692(11) 0.28923(9) 0.0359(2) Uani 1 1 d .
C5 C 0.90728(16) 0.44134(13) 0.24323(11) 0.0368(3) Uani 1 1 d .
C6 C 0.91880(17) 0.64615(14) 0.16447(13) 0.0426(3) Uani 1 1 d .
H6 H 0.8002 0.6042 0.1348 0.051 Uiso 1 1 calc R
C7 C 0.9731(2) 0.78237(17) 0.26577(16) 0.0576(4) Uani 1 1 d .
H7A H 1.0906 0.8243 0.2992 0.069 Uiso 1 1 calc R
H7B H 0.9347 0.7669 0.3325 0.069 Uiso 1 1 calc R
C8 C 0.9066(3) 0.87823(19) 0.2140(2) 0.0685(5) Uani 1 1 d .
H8A H 0.7894 0.8403 0.1885 0.082 Uiso 1 1 calc R
H8B H 0.9472 0.9663 0.2782 0.082 Uiso 1 1 calc R
C9 C 0.9556(3) 0.89830(18) 0.1041(2) 0.0651(5) Uani 1 1 d .
H9A H 0.9061 0.9551 0.0700 0.078 Uiso 1 1 calc R
H9B H 1.0722 0.9455 0.1314 0.078 Uiso 1 1 calc R
C10 C 0.9035(2) 0.76239(18) 0.00470(16) 0.0569(4) Uani 1 1 d .
H10A H 0.9416 0.7781 -0.0621 0.068 Uiso 1 1 calc R
H10B H 0.7861 0.7200 -0.0289 0.068 Uiso 1 1 calc R
C11 C 0.97006(19) 0.66518(16) 0.05500(14) 0.0475(3) Uani 1 1 d .
H11A H 0.9291 0.5772 -0.0095 0.057 Uiso 1 1 calc R
H11B H 1.0874 0.7027 0.0809 0.057 Uiso 1 1 calc R
C12 C 0.72694(15) 0.37857(12) 0.21441(10) 0.0344(3) Uani 1 1 d .
H12 H 0.6776 0.3725 0.1284 0.041 Uiso 1 1 calc R
C14 C 0.75200(19) 0.54023(15) 0.42397(11) 0.0448(3) Uani 1 1 d .
H14A H 0.8694 0.5755 0.4515 0.054 Uiso 1 1 calc R
H14B H 0.7144 0.4757 0.4654 0.054 Uiso 1 1 calc R
C15 C 0.69224(17) 0.65396(14) 0.44666(12) 0.0416(3) Uani 1 1 d .
C16 C 0.59384(15) 0.65253(13) 0.33506(11) 0.0356(3) Uani 1 1 d .
C17 C 0.58502(15) 0.53613(13) 0.23636(11) 0.0345(3) Uani 1 1 d .
C18 C 0.7249(2) 0.75191(17) 0.55782(13) 0.0546(4) Uani 1 1 d .
H18 H 0.7879 0.7511 0.6326 0.066 Uiso 1 1 calc R
C19 C 0.6603(2) 0.85112(18) 0.55351(15) 0.0606(4) Uani 1 1 d .
H19 H 0.6798 0.9180 0.6267 0.073 Uiso 1 1 calc R
C20 C 0.5670(2) 0.85219(16) 0.44191(15) 0.0536(4) Uani 1 1 d .
H20 H 0.5275 0.9214 0.4421 0.064 Uiso 1 1 calc R
C21 C 0.53045(16) 0.75396(13) 0.33005(12) 0.0400(3) Uani 1 1 d .
C22 C 0.65778(17) 0.22996(13) 0.21758(13) 0.0413(3) Uani 1 1 d .
C23 C 0.7035(2) 0.13831(15) 0.12535(16) 0.0545(4) Uani 1 1 d .
H23A H 0.6745 0.1531 0.0470 0.082 Uiso 1 1 calc GR
H23B H 0.6465 0.0439 0.1149 0.082 Uiso 1 1 calc GR
H23C H 0.8181 0.1607 0.1565 0.082 Uiso 1 1 calc GR
C25 C 0.43255(18) 0.77112(15) 0.21537(14) 0.0455(3) Uani 1 1 d .
C27 C 0.4730(2) 0.18329(16) 0.17174(17) 0.0557(4) Uani 1 1 d .
H27A H 0.4424 0.2405 0.2278 0.084 Uiso 1 1 calc GR
H27B H 0.4248 0.0898 0.1680 0.084 Uiso 1 1 calc GR
H27C H 0.4359 0.1903 0.0907 0.084 Uiso 1 1 calc GR
C28 C 0.7176(2) 0.21576(17) 0.34562(16) 0.0573(4) Uani 1 1 d .
H28A H 0.8338 0.2493 0.3757 0.086 Uiso 1 1 calc GR
H28B H 0.6739 0.1210 0.3394 0.086 Uiso 1 1 calc GR
H28C H 0.6827 0.2681 0.4020 0.086 Uiso 1 1 calc GR

loop_
_atom_site_aniso_label
_atom_site_aniso_U_11
_atom_site_aniso_U_22
_atom_site_aniso_U_33
_atom_site_aniso_U_23
_atom_site_aniso_U_13
_atom_site_aniso_U_12
O24 0.0512(6) 0.0491(5) 0.0309(4) 0.0110(4) 0.0057(4) 0.0261(4)
O25 0.0712(7) 0.0697(7) 0.0477(6) 0.0267(5) 0.0168(5) 0.0461(6)
O29 0.0671(7) 0.0482(6) 0.0832(8) 0.0305(6) 0.0223(6) 0.0337(6)
N1 0.0392(6) 0.0428(6) 0.0436(6) 0.0201(5) 0.0124(5) 0.0173(5)
N2 0.0405(6) 0.0594(7) 0.0555(7) 0.0286(6) 0.0131(5) 0.0191(6)
N3 0.0448(7) 0.0677(8) 0.0542(7) 0.0319(6) 0.0120(5) 0.0252(6)
N4 0.0450(6) 0.0542(7) 0.0470(6) 0.0260(5) 0.0114(5) 0.0236(5)
N13 0.0437(6) 0.0361(5) 0.0285(5) 0.0102(4) 0.0088(4) 0.0196(4)
C5 0.0441(7) 0.0367(6) 0.0311(5) 0.0127(5) 0.0108(5) 0.0184(5)
C6 0.0419(7) 0.0408(7) 0.0528(7) 0.0244(6) 0.0172(6) 0.0190(5)
C7 0.0753(11) 0.0464(8) 0.0596(9) 0.0216(7) 0.0319(8) 0.0249(8)
C8 0.0905(14) 0.0500(9) 0.0889(13) 0.0311(9) 0.0486(11) 0.0382(9)
C9 0.0751(12) 0.0524(9) 0.0923(13) 0.0442(9) 0.0415(10) 0.0319(8)
C10 0.0611(9) 0.0645(10) 0.0658(9) 0.0411(8) 0.0255(8) 0.0346(8)
C11 0.0523(8) 0.0531(8) 0.0501(7) 0.0270(6) 0.0198(6) 0.0286(7)
C12 0.0417(6) 0.0330(6) 0.0300(5) 0.0112(4) 0.0101(5) 0.0177(5)
C14 0.0580(8) 0.0493(7) 0.0291(6) 0.0119(5) 0.0094(5) 0.0287(7)
C15 0.0490(7) 0.0431(7) 0.0344(6) 0.0118(5) 0.0140(5) 0.0211(6)
C16 0.0377(6) 0.0351(6) 0.0354(6) 0.0117(5) 0.0142(5) 0.0146(5)
C17 0.0370(6) 0.0347(6) 0.0337(6) 0.0136(5) 0.0117(5) 0.0152(5)
C18 0.0694(10) 0.0568(9) 0.0353(6) 0.0080(6) 0.0144(7) 0.0294(8)
C19 0.0801(12) 0.0534(9) 0.0462(8) 0.0022(6) 0.0237(8) 0.0318(8)
C20 0.0659(10) 0.0467(8) 0.0575(8) 0.0133(7) 0.0273(7) 0.0318(7)
C21 0.0406(7) 0.0378(6) 0.0472(7) 0.0163(5) 0.0191(6) 0.0178(5)
C22 0.0472(7) 0.0329(6) 0.0446(7) 0.0150(5) 0.0130(6) 0.0171(5)
C23 0.0652(10) 0.0371(7) 0.0596(9) 0.0100(6) 0.0179(7) 0.0249(7)
C25 0.0440(7) 0.0437(7) 0.0592(8) 0.0264(6) 0.0207(6) 0.0215(6)
C27 0.0491(8) 0.0419(7) 0.0740(10) 0.0221(7) 0.0180(7) 0.0155(6)
C28 0.0708(11) 0.0490(8) 0.0564(9) 0.0304(7) 0.0192(8) 0.0216(8)

loop_
_atom_type_symbol
_atom_type_description
_atom_type_scat_dispersion_real
_atom_type_scat_dispersion_imag
_atom_type_scat_source
C C 0.0181 0.0091 'International Tables Vol C Tables 4.2.6.8 and 6.1.1.4'
H H 0.0000 0.0000 'International Tables Vol C Tables 4.2.6.8 and 6.1.1.4'
N N 0.0311 0.0180 'International Tables Vol C Tables 4.2.6.8 and 6.1.1.4'
O O 0.0492 0.0322 'International Tables Vol C Tables 4.2.6.8 and 6.1.1.4'

loop_
_geom_angle_atom_site_label_1
_geom_angle_atom_site_label_2
_geom_angle_atom_site_label_3
_geom_angle
C25 O25 H25 109.5
N2 N1 C6 120.05(11)
C5 N1 N2 108.46(11)
C5 N1 C6 131.35(12)
N3 N2 N1 106.64(12)
N2 N3 N4 110.60(12)
C5 N4 N3 106.32(12)
C14 N13 C12 125.02(10)
C17 N13 C12 121.49(10)
C17 N13 C14 112.52(10)
N1 C5 C12 123.98(11)
N4 C5 N1 107.98(12)
N4 C5 C12 128.05(12)
N1 C6 H6 108.0
N1 C6 C7 109.52(12)
N1 C6 C11 111.53(11)
C7 C6 H6 108.0
C11 C6 H6 108.0
C11 C6 C7 111.76(12)
C6 C7 H7A 109.6
C6 C7 H7B 109.6
C6 C7 C8 110.23(15)
H7A C7 H7B 108.1
C8 C7 H7A 109.6
C8 C7 H7B 109.6
C7 C8 H8A 109.4
C7 C8 H8B 109.4
H8A C8 H8B 108.0
C9 C8 C7 111.31(15)
C9 C8 H8A 109.4
C9 C8 H8B 109.4
C8 C9 H9A 109.4
C8 C9 H9B 109.4
H9A C9 H9B 108.0
C10 C9 C8 111.14(14)
C10 C9 H9A 109.4
C10 C9 H9B 109.4
C9 C10 H10A 109.3
C9 C10 H10B 109.3
C9 C10 C11 111.78(14)
H10A C10 H10B 107.9
C11 C10 H10A 109.3
C11 C10 H10B 109.3
C6 C11 C10 109.70(12)
C6 C11 H11A 109.7
C6 C11 H11B 109.7
C10 C11 H11A 109.7
C10 C11 H11B 109.7
H11A C11 H11B 108.2
N13 C12 C5 108.50(10)
N13 C12 H12 105.4
N13 C12 C22 114.71(11)
C5 C12 H12 105.4
C5 C12 C22 116.28(10)
C22 C12 H12 105.4
N13 C14 H14A 111.3
N13 C14 H14B 111.3
N13 C14 C15 102.32(10)
H14A C14 H14B 109.2
C15 C14 H14A 111.3
C15 C14 H14B 111.3
C16 C15 C14 110.01(11)
C18 C15 C14 128.69(13)
C18 C15 C16 121.29(13)
C15 C16 C17 107.08(11)
C15 C16 C21 121.28(12)
C21 C16 C17 131.54(12)
O24 C17 N13 124.27(11)
O24 C17 C16 127.70(11)
N13 C17 C16 107.98(10)
C15 C18 H18 121.2
C15 C18 C19 117.56(14)
C19 C18 H18 121.2
C18 C19 H19 119.5
C20 C19 C18 121.00(14)
C20 C19 H19 119.5
C19 C20 H20 118.8
C21 C20 C19 122.40(14)
C21 C20 H20 118.8
C16 C21 C25 127.04(12)
C20 C21 C16 116.40(13)
C20 C21 C25 116.51(12)
C23 C22 C12 108.01(12)
C27 C22 C12 106.65(11)
C27 C22 C23 108.41(12)
C27 C22 C28 109.83(13)
C28 C22 C12 114.35(11)
C28 C22 C23 109.41(12)
C22 C23 H23A 109.5
C22 C23 H23B 109.5
C22 C23 H23C 109.5
H23A C23 H23B 109.5
H23A C23 H23C 109.5
H23B C23 H23C 109.5
O25 C25 C21 119.43(12)
O29 C25 O25 120.26(14)
O29 C25 C21 120.30(14)
C22 C27 H27A 109.5
C22 C27 H27B 109.5
C22 C27 H27C 109.5
H27A C27 H27B 109.5
H27A C27 H27C 109.5
H27B C27 H27C 109.5
C22 C28 H28A 109.5
C22 C28 H28B 109.5
C22 C28 H28C 109.5
H28A C28 H28B 109.5
H28A C28 H28C 109.5
H28B C28 H28C 109.5

loop_
_geom_bond_atom_site_label_1
_geom_bond_atom_site_label_2
_geom_bond_distance
O24 C17 1.2356(15)
O25 H25 0.8200
O25 C25 1.3171(19)
O29 C25 1.2078(18)
N1 N2 1.3476(17)
N1 C5 1.3470(18)
N1 C6 1.4810(16)
N2 N3 1.2933(18)
N3 N4 1.3597(19)
N4 C5 1.3203(17)
N13 C12 1.4704(15)
N13 C14 1.4631(15)
N13 C17 1.3499(15)
C5 C12 1.5074(18)
C6 H6 0.9800
C6 C7 1.521(2)
C6 C11 1.520(2)
C7 H7A 0.9700
C7 H7B 0.9700
C7 C8 1.523(2)
C8 H8A 0.9700
C8 H8B 0.9700
C8 C9 1.517(3)
C9 H9A 0.9700
C9 H9B 0.9700
C9 C10 1.512(3)
C10 H10A 0.9700
C10 H10B 0.9700
C10 C11 1.5283(19)
C11 H11A 0.9700
C11 H11B 0.9700
C12 H12 0.9800
C12 C22 1.5544(17)
C14 H14A 0.9700
C14 H14B 0.9700
C14 C15 1.4977(18)
C15 C16 1.3927(18)
C15 C18 1.3859(19)
C16 C17 1.4795(16)
C16 C21 1.4013(17)
C18 H18 0.9300
C18 C19 1.386(2)
C19 H19 0.9300
C19 C20 1.385(3)
C20 H20 0.9300
C20 C21 1.385(2)
C21 C25 1.5111(19)
C22 C23 1.5362(19)
C22 C27 1.532(2)
C22 C28 1.533(2)
C23 H23A 0.9600
C23 H23B 0.9600
C23 H23C 0.9600
C27 H27A 0.9600
C27 H27B 0.9600
C27 H27C 0.9600
C28 H28A 0.9600
C28 H28B 0.9600
C28 H28C 0.9600

loop_
_geom_torsion_atom_site_label_1
_geom_torsion_atom_site_label_2
_geom_torsion_atom_site_label_3
_geom_torsion_atom_site_label_4
_geom_torsion
N1 N2 N3 N4 -0.52(17)
N1 C5 C12 N13 -65.23(14)
N1 C5 C12 C22 163.71(12)
N1 C6 C7 C8 -178.97(13)
N1 C6 C11 C10 -179.52(12)
N2 N1 C5 N4 -0.32(15)
N2 N1 C5 C12 179.83(11)
N2 N1 C6 C7 -68.12(17)
N2 N1 C6 C11 56.12(17)
N2 N3 N4 C5 0.32(17)
N3 N4 C5 N1 0.01(15)
N3 N4 C5 C12 179.85(12)
N4 C5 C12 N13 114.96(14)
N4 C5 C12 C22 -16.10(18)
N13 C12 C22 C23 174.42(11)
N13 C12 C22 C27 58.07(14)
N13 C12 C22 C28 -63.53(16)
N13 C14 C15 C16 0.96(16)
N13 C14 C15 C18 -178.16(16)
C5 N1 N2 N3 0.52(16)
C5 N1 C6 C7 107.01(16)
C5 N1 C6 C11 -128.75(15)
C5 C12 C22 C23 -57.50(14)
C5 C12 C22 C27 -173.84(11)
C5 C12 C22 C28 64.56(16)
C6 N1 N2 N3 176.66(12)
C6 N1 C5 N4 -175.88(13)
C6 N1 C5 C12 4.3(2)
C6 C7 C8 C9 -55.8(2)
C7 C6 C11 C10 -56.55(17)
C7 C8 C9 C10 55.6(2)
C8 C9 C10 C11 -55.8(2)
C9 C10 C11 C6 55.81(19)
C11 C6 C7 C8 56.93(18)
C12 N13 C14 C15 166.27(12)
C12 N13 C17 O24 11.4(2)
C12 N13 C17 C16 -166.17(11)
C14 N13 C12 C5 -54.13(16)
C14 N13 C12 C22 77.78(16)
C14 N13 C17 O24 -179.41(13)
C14 N13 C17 C16 3.07(15)
C14 C15 C16 C17 0.73(16)
C14 C15 C16 C21 -176.05(13)
C14 C15 C18 C19 177.03(16)
C15 C16 C17 O24 -179.73(14)
C15 C16 C17 N13 -2.32(15)
C15 C16 C21 C20 -1.9(2)
C15 C16 C21 C25 175.33(13)
C15 C18 C19 C20 -0.2(3)
C16 C15 C18 C19 -2.0(3)
C16 C21 C25 O25 1.4(2)
C16 C21 C25 O29 -177.53(14)
C17 N13 C12 C5 113.72(12)
C17 N13 C12 C22 -114.38(13)
C17 N13 C14 C15 -2.52(16)
C17 C16 C21 C20 -177.79(14)
C17 C16 C21 C25 -0.6(2)
C18 C15 C16 C17 179.92(14)
C18 C15 C16 C21 3.1(2)
C18 C19 C20 C21 1.4(3)
C19 C20 C21 C16 -0.3(2)
C19 C20 C21 C25 -177.86(16)
C20 C21 C25 O25 178.58(14)
C20 C21 C25 O29 -0.3(2)
C21 C16 C17 O24 -3.4(2)
C21 C16 C17 N13 174.00(13)
